data_4068577
loop_
_publ_author_name
'Klahn, Marcus'
'Baumann, Wolfgang'
'Arndt, Perdita'
'Burlakov, Vladimir V.'
'Schareina, Thomas'
'Spannenberg, Anke'
'Rosenthal, Uwe'

_publ_section_title
;
 Synthesis and Characterization of Chiral Group 4 Metallocene Alkyne
 Complexes: (\h5-menthyl-C5H4)2M(\h2-Me3SiC2SiMe3), M = Ti, Zr&#x22A5;
;
_journal_issue 3
_journal_name_full Organometallics
_journal_page_first 915
_journal_paper_doi 10.1021/om8009624
_journal_volume 28
_journal_year 2009
_chemical_formula_sum 'C38 H64 Si2 Zr'
_chemical_formula_weight 668.29
_chemical_name_systematic
; 
 ? 
;
_space_group_IT_number 5
_symmetry_cell_setting monoclinic
_symmetry_space_group_name_Hall 'C 2y'
_symmetry_space_group_name_H-M 'C 1 2 1'
_atom_sites_solution_hydrogens geom
_atom_sites_solution_primary direct
_atom_sites_solution_secondary difmap
_audit_creation_method SHELXL-97
_cell_angle_alpha 90.00
_cell_angle_beta 120.52(3)
_cell_angle_gamma 90.00
_cell_formula_units_Z 2
_cell_length_a 15.934(3)
_cell_length_b 9.902(2)
_cell_length_c 14.921(3)
_cell_measurement_reflns_used 11688
_cell_measurement_temperature 293(2)
_cell_measurement_theta_max 25.47
_cell_measurement_theta_min 2.45
_cell_volume 2028.0(9)
_computing_data_collection STOE-X-AREA
_computing_molecular_graphics XP
_computing_structure_refinement 'SHELXL-97 (Sheldrick, 1997)'
_computing_structure_solution 'SHELXS-97 (Sheldrick, 1990)'
_diffrn_ambient_temperature 293(2)
_diffrn_measured_fraction_theta_full 0.999
_diffrn_measured_fraction_theta_max 0.999
_diffrn_measurement_device_type 'STOE-IPDS II'
_diffrn_radiation_monochromator graphite
_diffrn_radiation_source 'fine-focus sealed tube'
_diffrn_radiation_type MoK\a
_diffrn_radiation_wavelength 0.71073
_diffrn_reflns_av_R_equivalents 0.0761
_diffrn_reflns_av_sigmaI/netI 0.0623
_diffrn_reflns_limit_h_max 18
_diffrn_reflns_limit_h_min -18
_diffrn_reflns_limit_k_max 10
_diffrn_reflns_limit_k_min -11
_diffrn_reflns_limit_l_max 17
_diffrn_reflns_limit_l_min -17
_diffrn_reflns_number 13055
_diffrn_reflns_theta_full 25.00
_diffrn_reflns_theta_max 25.00
_diffrn_reflns_theta_min 2.54
_exptl_absorpt_coefficient_mu 0.352
_exptl_absorpt_correction_type none
_exptl_crystal_colour green
_exptl_crystal_density_diffrn 1.094
_exptl_crystal_density_method 'not measured'
_exptl_crystal_description prism
_exptl_crystal_F_000 720
_exptl_crystal_size_max 0.5
_exptl_crystal_size_mid 0.3
_exptl_crystal_size_min 0.2
_refine_diff_density_max 0.328
_refine_diff_density_min -0.234
_refine_diff_density_rms 0.034
_refine_ls_abs_structure_details 'Flack H D (1983), Acta Cryst. A39, 876-881'
_refine_ls_abs_structure_Flack -0.05(3)
_refine_ls_extinction_method none
_refine_ls_goodness_of_fit_ref 0.881
_refine_ls_hydrogen_treatment constr
_refine_ls_matrix_type full
_refine_ls_number_parameters 184
_refine_ls_number_reflns 3470
_refine_ls_number_restraints 16
_refine_ls_restrained_S_all 0.882
_refine_ls_R_factor_all 0.0347
_refine_ls_R_factor_gt 0.0301
_refine_ls_shift/su_max 0.000
_refine_ls_shift/su_mean 0.000
_refine_ls_structure_factor_coef Fsqd
_refine_ls_weighting_details 'calc w=1/[\s^2^(Fo^2^)+(0.0217P)^2^+0.0000P] where P=(Fo^2^+2Fc^2^)/3'
_refine_ls_weighting_scheme calc
_refine_ls_wR_factor_gt 0.0583
_refine_ls_wR_factor_ref 0.0593
_reflns_number_gt 3105
_reflns_number_total 3470
_reflns_threshold_expression >2sigma(I)
_cod_data_source_file om8009624_si_002.cif
_cod_data_source_block ks538m
_cod_original_cell_volume 2028.2(7)
_cod_original_sg_symbol_H-M C2
_cod_database_code 4068577

loop_
_symmetry_equiv_pos_as_xyz
'x, y, z'
'-x, y, -z'
'x+1/2, y+1/2, z'
'-x+1/2, y+1/2, -z'

loop_
_atom_site_label
_atom_site_type_symbol
_atom_site_fract_x
_atom_site_fract_y
_atom_site_fract_z
_atom_site_U_iso_or_equiv
_atom_site_adp_type
_atom_site_occupancy
_atom_site_symmetry_multiplicity
_atom_site_calc_flag
_atom_site_refinement_flags
_atom_site_disorder_assembly
_atom_site_disorder_group
C1 C -0.49313(19) -1.2137(3) -0.54046(18) 0.0536(7) Uani 1 1 d . . .
C2 C -0.6358(2) -0.9165(3) -0.67972(19) 0.0533(7) Uani 1 1 d . A .
C3 C -0.67407(18) -1.0260(4) -0.65189(19) 0.0582(10) Uani 1 1 d . A .
H3 H -0.6932 -1.1089 -0.6856 0.070 Uiso 1 1 calc R . .
C4 C -0.67811(17) -0.9866(6) -0.56290(19) 0.0680(8) Uani 1 1 d . A .
H4 H -0.7010 -1.0395 -0.5283 0.082 Uiso 1 1 calc R . .
C5 C -0.6428(2) -0.8578(4) -0.5362(2) 0.0659(9) Uani 1 1 d . A .
H5 H -0.6373 -0.8090 -0.4802 0.079 Uiso 1 1 calc R . .
C6 C -0.6161(2) -0.8118(3) -0.60715(19) 0.0574(8) Uani 1 1 d . A .
H6 H -0.5900 -0.7275 -0.6066 0.069 Uiso 1 1 calc R . .
C7 C -0.6207(2) -0.9105(3) -0.77181(18) 0.0571(7) Uani 1 1 d . . .
H7A H -0.6388 -0.9984 -0.8069 0.069 Uiso 1 1 calc R . .
C8 C -0.6870(2) -0.8017(3) -0.85033(19) 0.0631(8) Uani 1 1 d . . .
H8A H -0.6643 -0.7146 -0.8147 0.076 Uiso 1 1 calc R . .
C9 C -0.6682(3) -0.7988(5) -0.9423(2) 0.0916(12) Uani 1 1 d . . .
H9A H -0.6862 -0.8852 -0.9779 0.110 Uiso 1 1 calc R . .
H9B H -0.7086 -0.7297 -0.9915 0.110 Uiso 1 1 calc R . .
C10 C -0.5629(3) -0.7701(6) -0.9056(3) 0.1070(14) Uani 1 1 d . . .
H10A H -0.5460 -0.6815 -0.8734 0.128 Uiso 1 1 calc R . .
H10B H -0.5537 -0.7685 -0.9651 0.128 Uiso 1 1 calc R . .
C11 C -0.4947(3) -0.8755(5) -0.8276(2) 0.0896(12) Uani 1 1 d . . .
H11A H -0.5094 -0.9635 -0.8624 0.108 Uiso 1 1 calc R . .
C12 C -0.5152(2) -0.8833(4) -0.7382(2) 0.0666(8) Uani 1 1 d . . .
H12A H -0.4753 -0.9543 -0.6909 0.080 Uiso 1 1 calc R . .
H12B H -0.4956 -0.7988 -0.7001 0.080 Uiso 1 1 calc R . .
C13 C -0.7937(2) -0.8128(4) -0.8824(2) 0.0815(11) Uani 1 1 d . . .
H13A H -0.7958 -0.8165 -0.8179 0.098 Uiso 1 1 calc R . .
C14 C -0.8428(3) -0.9422(5) -0.9426(3) 0.1258(19) Uani 1 1 d . . .
H14A H -0.8059 -1.0192 -0.9031 0.189 Uiso 1 1 calc R . .
H14B H -0.8455 -0.9410 -1.0083 0.189 Uiso 1 1 calc R . .
H14C H -0.9077 -0.9476 -0.9540 0.189 Uiso 1 1 calc R . .
C15 C -0.8510(3) -0.6870(5) -0.9409(3) 0.1330(18) Uani 1 1 d . . .
H15A H -0.8189 -0.6080 -0.9009 0.200 Uiso 1 1 calc R . .
H15B H -0.9157 -0.6919 -0.9517 0.200 Uiso 1 1 calc R . .
H15C H -0.8545 -0.6822 -1.0070 0.200 Uiso 1 1 calc R . .
C16 C -0.3881(3) -0.8424(6) -0.7877(3) 0.1306(19) Uani 1 1 d . . .
H16A H -0.3768 -0.8394 -0.8451 0.196 Uiso 1 1 calc R . .
H16B H -0.3476 -0.9108 -0.7394 0.196 Uiso 1 1 calc R . .
H16C H -0.3726 -0.7563 -0.7534 0.196 Uiso 1 1 calc R . .
Si1 Si -0.48266(6) -1.33487(8) -0.62712(7) 0.0675(3) Uani 1 1 d D . .
Zr1 Zr -0.5000 -0.99941(6) -0.5000 0.04560(12) Uani 1 2 d S . .
C17A C -0.6068(3) -1.4064(11) -0.7188(7) 0.089(3) Uiso 0.585(19) 1 d PD A 1
H17A H -0.6023 -1.4700 -0.7647 0.133 Uiso 0.585(19) 1 calc PR A 1
H17B H -0.6503 -1.3347 -0.7588 0.133 Uiso 0.585(19) 1 calc PR A 1
H17C H -0.6313 -1.4512 -0.6796 0.133 Uiso 0.585(19) 1 calc PR A 1
C18A C -0.4351(8) -1.2617(7) -0.7088(8) 0.080(2) Uiso 0.585(19) 1 d PD A 1
H18A H -0.4319 -1.3312 -0.7518 0.120 Uiso 0.585(19) 1 calc PR A 1
H18B H -0.3711 -1.2253 -0.6643 0.120 Uiso 0.585(19) 1 calc PR A 1
H18C H -0.4778 -1.1911 -0.7520 0.120 Uiso 0.585(19) 1 calc PR A 1
C19A C -0.4032(6) -1.4757(8) -0.5413(8) 0.080(2) Uiso 0.585(19) 1 d PD A 1
H19A H -0.3953 -1.5425 -0.5831 0.120 Uiso 0.585(19) 1 calc PR A 1
H19B H -0.4332 -1.5164 -0.5061 0.120 Uiso 0.585(19) 1 calc PR A 1
H19C H -0.3406 -1.4402 -0.4909 0.120 Uiso 0.585(19) 1 calc PR A 1
C17B C -0.6059(5) -1.3570(16) -0.7470(7) 0.087(4) Uiso 0.415(19) 1 d PD A 2
H17D H -0.6011 -1.4202 -0.7930 0.131 Uiso 0.415(19) 1 calc PR A 2
H17E H -0.6283 -1.2716 -0.7816 0.131 Uiso 0.415(19) 1 calc PR A 2
H17F H -0.6510 -1.3904 -0.7276 0.131 Uiso 0.415(19) 1 calc PR A 2
C18B C -0.4020(8) -1.2539(9) -0.6701(11) 0.066(3) Uiso 0.415(19) 1 d PD A 2
H18D H -0.3945 -1.3140 -0.7160 0.099 Uiso 0.415(19) 1 calc PR A 2
H18E H -0.3394 -1.2353 -0.6103 0.099 Uiso 0.415(19) 1 calc PR A 2
H18F H -0.4311 -1.1711 -0.7059 0.099 Uiso 0.415(19) 1 calc PR A 2
C19B C -0.4264(8) -1.5053(6) -0.5771(10) 0.066(3) Uiso 0.415(19) 1 d PD A 2
H19D H -0.4268 -1.5558 -0.6322 0.099 Uiso 0.415(19) 1 calc PR A 2
H19E H -0.4632 -1.5530 -0.5524 0.099 Uiso 0.415(19) 1 calc PR A 2
H19F H -0.3605 -1.4943 -0.5211 0.099 Uiso 0.415(19) 1 calc PR A 2

loop_
_atom_site_aniso_label
_atom_site_aniso_U_11
_atom_site_aniso_U_22
_atom_site_aniso_U_33
_atom_site_aniso_U_23
_atom_site_aniso_U_13
_atom_site_aniso_U_12
C1 0.0391(14) 0.066(2) 0.0533(16) 0.0000(13) 0.0219(12) 0.0022(14)
C2 0.0488(16) 0.0593(18) 0.0441(14) 0.0032(13) 0.0180(13) 0.0045(14)
C3 0.0367(12) 0.065(3) 0.0576(14) 0.0043(15) 0.0129(11) -0.0004(14)
C4 0.0374(12) 0.103(3) 0.0666(15) 0.012(3) 0.0286(11) 0.010(3)
C5 0.0543(18) 0.091(3) 0.0547(17) 0.0008(17) 0.0290(14) 0.0223(18)
C6 0.0585(17) 0.059(2) 0.0505(15) -0.0002(14) 0.0247(13) 0.0095(14)
C7 0.0611(18) 0.0610(19) 0.0431(14) -0.0023(13) 0.0221(13) 0.0047(15)
C8 0.0585(18) 0.075(2) 0.0462(15) 0.0040(14) 0.0195(13) 0.0062(16)
C9 0.086(3) 0.135(4) 0.0481(17) 0.0163(19) 0.0296(17) 0.012(2)
C10 0.102(3) 0.164(4) 0.074(2) 0.026(2) 0.058(2) 0.011(3)
C11 0.074(2) 0.139(4) 0.0645(19) -0.003(2) 0.0412(17) 0.009(2)
C12 0.0610(18) 0.084(2) 0.0504(15) 0.0005(15) 0.0253(14) 0.0090(16)
C13 0.0564(19) 0.109(3) 0.0600(18) 0.0053(18) 0.0155(15) 0.007(2)
C14 0.077(3) 0.150(5) 0.110(3) -0.011(3) 0.019(2) -0.026(3)
C15 0.083(3) 0.153(5) 0.129(3) 0.036(3) 0.029(3) 0.046(3)
C16 0.083(3) 0.221(6) 0.112(3) 0.007(3) 0.066(2) 0.005(3)
Si1 0.0702(6) 0.0679(7) 0.0749(6) -0.0061(4) 0.0447(5) 0.0070(5)
Zr1 0.03407(16) 0.0563(2) 0.04748(19) 0.000 0.02145(14) 0.000

loop_
_atom_type_symbol
_atom_type_description
_atom_type_scat_dispersion_real
_atom_type_scat_dispersion_imag
_atom_type_scat_source
C C 0.0033 0.0016 'International Tables Vol C Tables 4.2.6.8 and 6.1.1.4'
H H 0.0000 0.0000 'International Tables Vol C Tables 4.2.6.8 and 6.1.1.4'
Si Si 0.0817 0.0704 'International Tables Vol C Tables 4.2.6.8 and 6.1.1.4'
Zr Zr -2.9673 0.5597 'International Tables Vol C Tables 4.2.6.8 and 6.1.1.4'

loop_
_geom_angle_atom_site_label_1
_geom_angle_atom_site_label_2
_geom_angle_atom_site_label_3
_geom_angle
_geom_angle_site_symmetry_1
_geom_angle_site_symmetry_3
C1 C1 Si1 139.05(9) 2_454 .
C1 C1 Zr1 72.57(7) 2_454 .
Si1 C1 Zr1 148.31(15) . .
C3 C2 C6 107.5(3) . .
C3 C2 C7 126.3(3) . .
C6 C2 C7 126.2(3) . .
C3 C2 Zr1 73.03(15) . .
C6 C2 Zr1 72.19(14) . .
C7 C2 Zr1 121.34(19) . .
C2 C3 C4 107.3(4) . .
C2 C3 Zr1 75.19(15) . .
C4 C3 Zr1 71.67(13) . .
C5 C4 C3 108.8(3) . .
C5 C4 Zr1 73.56(17) . .
C3 C4 Zr1 75.79(15) . .
C4 C5 C6 108.7(3) . .
C4 C5 Zr1 74.58(18) . .
C6 C5 Zr1 75.67(17) . .
C5 C6 C2 107.7(3) . .
C5 C6 Zr1 71.91(16) . .
C2 C6 Zr1 75.72(16) . .
C2 C7 C12 111.6(2) . .
C2 C7 C8 110.6(2) . .
C12 C7 C8 110.1(3) . .
C13 C8 C9 114.4(2) . .
C13 C8 C7 114.4(3) . .
C9 C8 C7 108.6(3) . .
C10 C9 C8 111.3(3) . .
C9 C10 C11 112.2(4) . .
C16 C11 C12 111.1(3) . .
C16 C11 C10 111.8(4) . .
C12 C11 C10 108.3(3) . .
C7 C12 C11 114.4(2) . .
C8 C13 C15 111.6(3) . .
C8 C13 C14 113.7(3) . .
C15 C13 C14 111.6(3) . .
C1 Si1 C18A 114.6(3) . .
C1 Si1 C19B 120.2(4) . .
C18A Si1 C19B 109.7(4) . .
C1 Si1 C17B 108.8(4) . .
C18A Si1 C17B 89.9(4) . .
C19B Si1 C17B 109.3(4) . .
C1 Si1 C17A 108.7(3) . .
C18A Si1 C17A 107.2(3) . .
C19B Si1 C17A 93.7(4) . .
C1 Si1 C18B 106.5(3) . .
C19B Si1 C18B 104.4(4) . .
C17B Si1 C18B 106.8(5) . .
C17A Si1 C18B 124.1(4) . .
C1 Si1 C19A 106.0(4) . .
C18A Si1 C19A 112.0(4) . .
C17B Si1 C19A 125.3(4) . .
C17A Si1 C19A 108.1(3) . .
C18B Si1 C19A 102.0(4) . .
C1 Zr1 C1 34.85(13) 2_454 .
C1 Zr1 C5 130.13(11) 2_454 2_454
C1 Zr1 C5 115.53(12) . 2_454
C1 Zr1 C5 115.54(12) 2_454 .
C1 Zr1 C5 130.14(11) . .
C5 Zr1 C5 111.38(18) 2_454 .
C1 Zr1 C4 86.98(15) 2_454 .
C1 Zr1 C4 98.60(15) . .
C5 Zr1 C4 142.38(18) 2_454 .
C5 Zr1 C4 31.86(14) . .
C1 Zr1 C4 98.60(15) 2_454 2_454
C1 Zr1 C4 86.98(15) . 2_454
C5 Zr1 C4 31.86(14) 2_454 2_454
C5 Zr1 C4 142.38(18) . 2_454
C4 Zr1 C4 174.2(3) . 2_454
C1 Zr1 C6 130.45(9) 2_454 2_454
C1 Zr1 C6 138.57(10) . 2_454
C5 Zr1 C6 32.43(10) 2_454 2_454
C5 Zr1 C6 91.02(12) . 2_454
C4 Zr1 C6 121.69(15) . 2_454
C4 Zr1 C6 53.15(14) 2_454 2_454
C1 Zr1 C6 138.57(10) 2_454 .
C1 Zr1 C6 130.45(9) . .
C5 Zr1 C6 91.02(12) 2_454 .
C5 Zr1 C6 32.43(10) . .
C4 Zr1 C6 53.15(14) . .
C4 Zr1 C6 121.69(15) 2_454 .
C6 Zr1 C6 85.74(14) 2_454 .
C1 Zr1 C3 80.90(11) 2_454 2_454
C1 Zr1 C3 87.80(10) . 2_454
C5 Zr1 C3 53.38(11) 2_454 2_454
C5 Zr1 C3 135.45(10) . 2_454
C4 Zr1 C3 148.59(9) . 2_454
C4 Zr1 C3 32.54(10) 2_454 2_454
C6 Zr1 C3 53.10(11) 2_454 2_454
C6 Zr1 C3 138.71(11) . 2_454
C1 Zr1 C3 87.81(10) 2_454 .
C1 Zr1 C3 80.90(11) . .
C5 Zr1 C3 135.45(10) 2_454 .
C5 Zr1 C3 53.38(11) . .
C4 Zr1 C3 32.54(10) . .
C4 Zr1 C3 148.59(9) 2_454 .
C6 Zr1 C3 138.71(11) 2_454 .
C6 Zr1 C3 53.10(11) . .
C3 Zr1 C3 168.18(17) 2_454 .
C1 Zr1 C2 98.77(9) 2_454 2_454
C1 Zr1 C2 117.06(9) . 2_454
C5 Zr1 C2 53.33(10) 2_454 2_454
C5 Zr1 C2 103.79(11) . 2_454
C4 Zr1 C2 124.58(11) . 2_454
C4 Zr1 C2 53.14(10) 2_454 2_454
C6 Zr1 C2 32.09(9) 2_454 2_454
C6 Zr1 C2 112.38(10) . 2_454
C3 Zr1 C2 31.78(10) 2_454 2_454
C3 Zr1 C2 156.29(10) . 2_454
C1 Zr1 C2 117.06(9) 2_454 .
C1 Zr1 C2 98.77(9) . .
C5 Zr1 C2 103.79(11) 2_454 .
C5 Zr1 C2 53.33(10) . .
C4 Zr1 C2 53.14(10) . .
C4 Zr1 C2 124.57(11) 2_454 .
C6 Zr1 C2 112.38(10) 2_454 .
C6 Zr1 C2 32.09(9) . .
C3 Zr1 C2 156.29(10) 2_454 .
C3 Zr1 C2 31.78(10) . .
C2 Zr1 C2 142.88(14) 2_454 .

loop_
_geom_bond_atom_site_label_1
_geom_bond_atom_site_label_2
_geom_bond_distance
_geom_bond_site_symmetry_2
C1 C1 1.332(5) 2_454
C1 Si1 1.833(3) .
C1 Zr1 2.224(3) .
C2 C3 1.406(4) .
C2 C6 1.414(4) .
C2 C7 1.512(4) .
C2 Zr1 2.580(3) .
C3 C4 1.416(4) .
C3 Zr1 2.552(3) .
C4 C5 1.369(6) .
C4 Zr1 2.499(2) .
C5 C6 1.403(4) .
C5 Zr1 2.487(3) .
C6 Zr1 2.535(3) .
C7 C12 1.514(4) .
C7 C8 1.547(4) .
C8 C13 1.519(5) .
C8 C9 1.547(5) .
C9 C10 1.505(5) .
C10 C11 1.530(6) .
C11 C16 1.523(5) .
C11 C12 1.530(4) .
C13 C15 1.529(5) .
C13 C14 1.532(5) .
Si1 C18A 1.877(3) .
Si1 C19B 1.879(3) .
Si1 C17B 1.880(3) .
Si1 C17A 1.881(3) .
Si1 C18B 1.881(3) .
Si1 C19A 1.882(3) .
Zr1 C1 2.224(3) 2_454
Zr1 C5 2.487(3) 2_454
Zr1 C4 2.499(2) 2_454
Zr1 C6 2.535(3) 2_454
Zr1 C3 2.552(3) 2_454
Zr1 C2 2.580(3) 2_454
